data_4519264
loop_
_publ_author_name
'Yu, Ying'
'Xing, Hao'
'Park, Hojeong'
'Zhang, Ruoyao'
'Peng, Chen'
'Sung, Herman H.-Y.'
'Williams, Ian D.'
'Ma, Chao'
'Wong, Kam Sing'
'Li, Shijie'
'Xiong, Qingping'
'Li, Min-Hui'
'Zhao, Zheng'
'Tang, Ben Zhong'

_publ_section_title
;
 Deep-Red Aggregation-Induced Emission Luminogen Based on
 Dithiofuvalene-Fused Benzothiadiazole for Lipid Droplet-Specific Imaging
;
_journal_issue 1
_journal_name_full 'ACS Materials Letters'
_journal_page_first 159
_journal_page_last 164
_journal_paper_doi 10.1021/acsmaterialslett.1c00570
_journal_volume 4
_journal_year 2021
_chemical_formula_moiety 'C14 N6 S5, C6 H5 Cl'
_chemical_formula_sum 'C20 H5 Cl N6 S5'
_chemical_formula_weight 525.05
_space_group_crystal_system triclinic
_space_group_IT_number 2
_space_group_name_Hall '-P 1'
_space_group_name_H-M_alt 'P -1'
_atom_sites_solution_hydrogens geom
_atom_sites_solution_primary direct
_audit_creation_date 2020-04-22
_audit_creation_method
;
Olex2 1.2
(compiled 2018.05.29 svn.r3508 for OlexSys, GUI svn.r5506)
;
_cell_angle_alpha 79.644(5)
_cell_angle_beta 75.956(5)
_cell_angle_gamma 77.935(5)
_cell_formula_units_Z 2
_cell_length_a 7.3216(5)
_cell_length_b 10.4441(6)
_cell_length_c 14.9898(9)
_cell_measurement_reflns_used 4418
_cell_measurement_temperature 100.00(10)
_cell_measurement_theta_max 73.7850
_cell_measurement_theta_min 4.3510
_cell_volume 1077.30(12)
_computing_cell_refinement 'CrysAlisPro 1.171.39.46 (Rigaku OD, 2018)'
_computing_data_collection 'CrysAlisPro 1.171.39.46 (Rigaku OD, 2018)'
_computing_data_reduction 'CrysAlisPro 1.171.39.46 (Rigaku OD, 2018)'
_computing_molecular_graphics 'Olex2 (Dolomanov et al., 2009)'
_computing_publication_material 'Olex2 (Dolomanov et al., 2009)'
_computing_structure_refinement 'ShelXL (Sheldrick, 2015)'
_computing_structure_solution 'ShelXS (Sheldrick, 2008)'
_diffrn_ambient_environment N~2~
_diffrn_ambient_temperature 100.00(10)
_diffrn_detector 'CCD plate'
_diffrn_detector_area_resol_mean 10.3577
_diffrn_detector_type Atlas
_diffrn_measured_fraction_theta_full 0.986
_diffrn_measured_fraction_theta_max 0.949
_diffrn_measurement_details
;
List of Runs (angles in degrees, time in seconds):

  # Type    Start    End  Width  t~exp~   \w     \q     \k     \f   Frames
--------------------------------------------------------------------------
  1  \w     38.00 117.00   1.00    5.00    --  106.99-125.00  30.00   79
  2  \w   -117.00 -29.00   1.00    2.00    --  -40.57 -37.00  90.00   88
  3  \w   -119.00 -18.00   1.00    2.00    --  -40.57 -77.00-150.00  101
  4  \w      2.00  83.00   1.00    2.00    --   40.57 -99.00 -30.00   81
  5  \w     60.00 115.00   1.00    5.00    --  106.99-125.00-120.00   55
  6  \w     40.00 132.00   1.00    5.00    --  106.99 -30.00 -30.00   92
  7  \w     80.00 176.00   1.00    5.00    --  106.99  45.00 150.00   96
  8  \w     41.00 123.00   1.00    5.00    --  106.99 -61.00-150.00   82
  9  \w     38.00 136.00   1.00    5.00    --  106.99 -30.00 120.00   98
 10  \w     86.00 137.00   1.00    5.00    --  106.99  45.00 -60.00   51
 11  \w     35.00 138.00   1.00    5.00    --  106.99 -77.00  30.00  103
;
_diffrn_measurement_device 'kappa diffractometer'
_diffrn_measurement_device_type 'SuperNova, Dual, Cu at zero, Atlas'
_diffrn_measurement_method '\w scans'
_diffrn_orient_matrix_type 'CrysAlisPro convention (1999,Acta A55,543-557)'
_diffrn_orient_matrix_UB_11 -0.0816698000
_diffrn_orient_matrix_UB_12 -0.0410876000
_diffrn_orient_matrix_UB_13 -0.0740222000
_diffrn_orient_matrix_UB_21 -0.0967776000
_diffrn_orient_matrix_UB_22 -0.1017597000
_diffrn_orient_matrix_UB_23 0.0740812000
_diffrn_orient_matrix_UB_31 -0.1801797000
_diffrn_orient_matrix_UB_32 0.1055338000
_diffrn_orient_matrix_UB_33 0.0216276000
_diffrn_radiation_monochromator mirror
_diffrn_radiation_probe x-ray
_diffrn_radiation_type CuK\a
_diffrn_radiation_wavelength 1.54184
_diffrn_reflns_av_R_equivalents 0.0111
_diffrn_reflns_av_unetI/netI 0.0155
_diffrn_reflns_Laue_measured_fraction_full 0.986
_diffrn_reflns_Laue_measured_fraction_max 0.949
_diffrn_reflns_limit_h_max 6
_diffrn_reflns_limit_h_min -9
_diffrn_reflns_limit_k_max 13
_diffrn_reflns_limit_k_min -11
_diffrn_reflns_limit_l_max 18
_diffrn_reflns_limit_l_min -18
_diffrn_reflns_number 6177
_diffrn_reflns_point_group_measured_fraction_full 0.986
_diffrn_reflns_point_group_measured_fraction_max 0.949
_diffrn_reflns_theta_full 67.684
_diffrn_reflns_theta_max 73.857
_diffrn_reflns_theta_min 4.370
_diffrn_source 'micro-focus sealed X-ray tube'
_diffrn_source_current 0.80
_diffrn_source_power 0.040
_diffrn_source_target Cu
_diffrn_source_type 'SuperNova (Cu) X-ray Source'
_diffrn_source_voltage 50
_exptl_absorpt_coefficient_mu 6.299
_exptl_absorpt_correction_T_max 1.00000
_exptl_absorpt_correction_T_min 0.68624
_exptl_absorpt_correction_type multi-scan
_exptl_absorpt_process_details
;
CrysAlisPro 1.171.39.46 (Rigaku Oxford Diffraction, 2018)
Empirical absorption correction using spherical harmonics,
 implemented in SCALE3 ABSPACK scaling algorithm.
;
_exptl_crystal_colour yellow
_exptl_crystal_colour_primary yellow
_exptl_crystal_density_diffrn 1.619
_exptl_crystal_description block
_exptl_crystal_F_000 528
_exptl_crystal_size_max 0.2
_exptl_crystal_size_mid 0.1
_exptl_crystal_size_min 0.05
_refine_diff_density_max 0.317
_refine_diff_density_min -0.245
_refine_diff_density_rms 0.051
_refine_ls_extinction_method none
_refine_ls_goodness_of_fit_ref 1.037
_refine_ls_hydrogen_treatment constr
_refine_ls_matrix_type full
_refine_ls_number_parameters 289
_refine_ls_number_reflns 4140
_refine_ls_number_restraints 0
_refine_ls_restrained_S_all 1.037
_refine_ls_R_factor_all 0.0233
_refine_ls_R_factor_gt 0.0225
_refine_ls_shift/su_max 0.001
_refine_ls_shift/su_mean 0.000
_refine_ls_structure_factor_coef Fsqd
_refine_ls_weighting_details 'w=1/[\s^2^(Fo^2^)+(0.0346P)^2^+0.4590P] where P=(Fo^2^+2Fc^2^)/3'
_refine_ls_weighting_scheme calc
_refine_ls_wR_factor_gt 0.0600
_refine_ls_wR_factor_ref 0.0606
_reflns_Friedel_coverage 0.000
_reflns_number_gt 4000
_reflns_number_total 4140
_reflns_threshold_expression 'I > 2\s(I)'
_cod_data_source_file tz1c00570_si_002.cif
_cod_data_source_block yyu3cult
_cod_original_cell_volume 1077.31(12)
_cod_database_code 4519264
_shelx_shelxl_version_number 2014/7
_shelx_space_group_comment
;
The symmetry employed for this shelxl refinement is uniquely defined
by the following loop, which should always be used as a source of
symmetry information in preference to the above space-group names.
They are only intended as comments.
;
_shelx_estimated_absorpt_t_max 0.744
_shelx_estimated_absorpt_t_min 0.366
_reflns_odcompleteness_completeness 98.65
_reflns_odcompleteness_iscentric 1
_reflns_odcompleteness_theta 66.97
_olex2_refinement_description
;
1. Fixed Uiso
 At 1.2 times of:
  All C(H) groups
2.a Aromatic/amide H refined with riding coordinates:
 C32(H32), C33(H33), C34(H34), C35(H35), C36(H36)
;
_olex2_date_sample_data_collection 2018-10-09
_olex2_submission_special_instructions 'No special instructions were received'
_oxdiff_exptl_absorpt_empirical_details
;
Empirical correction (ABSPACK) includes:
- Absorption correction using spherical harmonics
- Frame scaling
;
_oxdiff_exptl_absorpt_empirical_full_max 1.339
_oxdiff_exptl_absorpt_empirical_full_min 0.797

loop_
_space_group_symop_operation_xyz
'x, y, z'
'-x, -y, -z'

loop_
_atom_site_label
_atom_site_type_symbol
_atom_site_fract_x
_atom_site_fract_y
_atom_site_fract_z
_atom_site_U_iso_or_equiv
_atom_site_adp_type
_atom_site_occupancy
_atom_site_site_symmetry_order
_atom_site_calc_flag
_atom_site_refinement_flags_posn
_atom_site_refinement_flags_adp
_atom_site_refinement_flags_occupancy
_atom_site_disorder_assembly
_atom_site_disorder_group
S1 S 0.44066(5) 0.18605(3) -0.00827(2) 0.01492(8) Uani 1 1 d . . . . .
S2 S 0.67078(5) -0.08179(3) 0.25008(2) 0.01502(8) Uani 1 1 d . . . . .
S3 S 0.64864(5) 0.08978(3) 0.38930(2) 0.01355(8) Uani 1 1 d . . . . .
S4 S 0.46262(5) 0.41112(3) 0.35486(2) 0.01402(8) Uani 1 1 d . . . . .
S5 S 0.34752(5) 0.52739(3) 0.17882(2) 0.01364(8) Uani 1 1 d . . . . .
N1 N 0.40021(16) 0.31772(11) 0.04110(8) 0.0141(2) Uani 1 1 d . . . . .
N2 N 0.51752(16) 0.07490(11) 0.07083(8) 0.0144(2) Uani 1 1 d . . . . .
N3 N 0.8813(2) -0.40200(14) 0.35734(11) 0.0327(3) Uani 1 1 d . . . . .
N4 N 0.8613(2) -0.13751(15) 0.56536(9) 0.0293(3) Uani 1 1 d . . . . .
N5 N 0.3739(2) 0.71219(13) 0.47085(9) 0.0287(3) Uani 1 1 d . . . . .
N6 N 0.1916(2) 0.87252(12) 0.20643(9) 0.0256(3) Uani 1 1 d . . . . .
C1 C 0.44530(18) 0.27800(13) 0.12425(9) 0.0125(2) Uani 1 1 d . . . . .
C2 C 0.51309(18) 0.13922(13) 0.14122(9) 0.0128(2) Uani 1 1 d . . . . .
C3 C 0.57115(18) 0.08386(12) 0.22601(9) 0.0128(2) Uani 1 1 d . . . . .
C4 C 0.55959(18) 0.16441(13) 0.29071(9) 0.0125(2) Uani 1 1 d . . . . .
C5 C 0.48549(18) 0.30271(12) 0.27496(9) 0.0124(2) Uani 1 1 d . . . . .
C6 C 0.43088(18) 0.35858(12) 0.19334(9) 0.0125(2) Uani 1 1 d . . . . .
C10 C 0.71485(19) -0.06669(13) 0.35590(9) 0.0142(3) Uani 1 1 d . . . . .
C11 C 0.7977(2) -0.17230(13) 0.41076(9) 0.0164(3) Uani 1 1 d . . . . .
C12 C 0.8448(2) -0.30087(14) 0.38259(10) 0.0209(3) Uani 1 1 d . . . . .
C13 C 0.8348(2) -0.15514(14) 0.49648(10) 0.0189(3) Uani 1 1 d . . . . .
C20 C 0.37624(19) 0.55010(13) 0.28538(9) 0.0135(2) Uani 1 1 d . . . . .
C21 C 0.3313(2) 0.67414(13) 0.31328(9) 0.0154(3) Uani 1 1 d . . . . .
C22 C 0.3543(2) 0.69453(13) 0.40085(10) 0.0186(3) Uani 1 1 d . . . . .
C23 C 0.2542(2) 0.78495(13) 0.25508(9) 0.0171(3) Uani 1 1 d . . . . .
Cl1 Cl 0.92913(5) 0.23419(4) -0.03534(2) 0.02732(9) Uani 1 1 d . . . . .
C31 C 0.9393(2) 0.27257(15) 0.07170(10) 0.0188(3) Uani 1 1 d . . . . .
C32 C 1.0105(2) 0.17173(14) 0.13467(10) 0.0178(3) Uani 1 1 d . . . . .
H32 H 1.0492 0.0838 0.1204 0.021 Uiso 1 1 calc R . . . .
C33 C 1.0239(2) 0.20209(14) 0.21898(10) 0.0192(3) Uani 1 1 d . . . . .
H33 H 1.0730 0.1345 0.2629 0.023 Uiso 1 1 calc R . . . .
C34 C 0.9659(2) 0.33087(15) 0.23963(10) 0.0222(3) Uani 1 1 d . . . . .
H34 H 0.9747 0.3510 0.2976 0.027 Uiso 1 1 calc R . . . .
C35 C 0.8949(2) 0.43030(15) 0.17527(11) 0.0231(3) Uani 1 1 d . . . . .
H35 H 0.8563 0.5184 0.1894 0.028 Uiso 1 1 calc R . . . .
C36 C 0.8801(2) 0.40169(15) 0.09049(11) 0.0226(3) Uani 1 1 d . . . . .
H36 H 0.8305 0.4690 0.0465 0.027 Uiso 1 1 calc R . . . .

loop_
_atom_site_aniso_label
_atom_site_aniso_U_11
_atom_site_aniso_U_22
_atom_site_aniso_U_33
_atom_site_aniso_U_23
_atom_site_aniso_U_13
_atom_site_aniso_U_12
S1 0.02094(16) 0.01386(15) 0.01081(15) -0.00276(11) -0.00637(12) -0.00050(12)
S2 0.02240(17) 0.00911(15) 0.01414(15) -0.00237(11) -0.00771(12) 0.00106(12)
S3 0.02021(16) 0.01032(15) 0.01043(15) -0.00124(11) -0.00626(12) 0.00000(12)
S4 0.02238(16) 0.00952(15) 0.01067(15) -0.00181(11) -0.00699(12) 0.00056(12)
S5 0.02105(16) 0.00899(14) 0.01155(15) -0.00089(11) -0.00739(12) 0.00005(11)
N1 0.0172(5) 0.0140(5) 0.0116(5) -0.0028(4) -0.0042(4) -0.0014(4)
N2 0.0184(5) 0.0138(5) 0.0114(5) -0.0021(4) -0.0052(4) -0.0015(4)
N3 0.0392(8) 0.0184(7) 0.0381(8) -0.0060(6) -0.0074(6) 0.0011(6)
N4 0.0310(7) 0.0380(8) 0.0187(6) -0.0012(6) -0.0102(5) -0.0016(6)
N5 0.0472(8) 0.0182(6) 0.0231(7) -0.0070(5) -0.0175(6) 0.0045(6)
N6 0.0355(7) 0.0161(6) 0.0239(6) -0.0008(5) -0.0104(6) 0.0014(5)
C1 0.0138(6) 0.0126(6) 0.0109(6) -0.0010(5) -0.0031(5) -0.0016(5)
C2 0.0147(6) 0.0115(6) 0.0127(6) -0.0027(5) -0.0026(5) -0.0026(5)
C3 0.0152(6) 0.0099(6) 0.0129(6) -0.0009(5) -0.0036(5) -0.0011(5)
C4 0.0145(6) 0.0118(6) 0.0109(6) 0.0000(5) -0.0040(5) -0.0017(5)
C5 0.0160(6) 0.0104(6) 0.0114(6) -0.0023(5) -0.0029(5) -0.0025(5)
C6 0.0153(6) 0.0097(6) 0.0126(6) -0.0013(5) -0.0037(5) -0.0017(5)
C10 0.0160(6) 0.0130(6) 0.0131(6) -0.0014(5) -0.0035(5) -0.0016(5)
C11 0.0195(6) 0.0131(6) 0.0153(6) -0.0001(5) -0.0051(5) 0.0002(5)
C12 0.0227(7) 0.0166(7) 0.0209(7) 0.0010(5) -0.0060(6) 0.0009(5)
C13 0.0192(7) 0.0164(6) 0.0176(7) 0.0027(5) -0.0042(5) 0.0008(5)
C20 0.0170(6) 0.0127(6) 0.0112(6) -0.0007(5) -0.0049(5) -0.0022(5)
C21 0.0214(7) 0.0107(6) 0.0149(6) -0.0022(5) -0.0066(5) -0.0008(5)
C22 0.0262(7) 0.0100(6) 0.0197(7) -0.0030(5) -0.0086(6) 0.0019(5)
C23 0.0226(7) 0.0135(6) 0.0163(6) -0.0051(5) -0.0053(5) -0.0015(5)
Cl1 0.02826(19) 0.0347(2) 0.01917(17) 0.00088(14) -0.01141(14) -0.00225(15)
C31 0.0169(6) 0.0217(7) 0.0170(6) 0.0020(5) -0.0046(5) -0.0047(5)
C32 0.0174(6) 0.0152(6) 0.0200(7) 0.0015(5) -0.0048(5) -0.0033(5)
C33 0.0170(6) 0.0205(7) 0.0190(7) 0.0028(5) -0.0051(5) -0.0037(5)
C34 0.0189(7) 0.0264(8) 0.0220(7) -0.0043(6) -0.0024(5) -0.0067(6)
C35 0.0173(7) 0.0165(7) 0.0334(8) -0.0040(6) -0.0005(6) -0.0035(5)
C36 0.0163(7) 0.0192(7) 0.0276(8) 0.0071(6) -0.0042(6) -0.0018(5)

loop_
_atom_type_symbol
_atom_type_description
_atom_type_scat_dispersion_real
_atom_type_scat_dispersion_imag
_atom_type_scat_source
C C 0.0181 0.0091 'International Tables Vol C Tables 4.2.6.8 and 6.1.1.4'
H H 0.0000 0.0000 'International Tables Vol C Tables 4.2.6.8 and 6.1.1.4'
Cl Cl 0.3639 0.7018 'International Tables Vol C Tables 4.2.6.8 and 6.1.1.4'
N N 0.0311 0.0180 'International Tables Vol C Tables 4.2.6.8 and 6.1.1.4'
S S 0.3331 0.5567 'International Tables Vol C Tables 4.2.6.8 and 6.1.1.4'

loop_
_geom_angle_atom_site_label_1
_geom_angle_atom_site_label_2
_geom_angle_atom_site_label_3
_geom_angle
_geom_angle_site_symmetry_1
_geom_angle_site_symmetry_3
_geom_angle_publ_flag
N1 S1 N2 100.94(6) . . ?
C10 S2 C3 95.10(6) . . ?
C10 S3 C4 95.28(6) . . ?
C20 S4 C5 94.95(6) . . ?
C20 S5 C6 94.58(6) . . ?
C1 N1 S1 106.02(9) . . ?
C2 N2 S1 105.97(9) . . ?
N1 C1 C2 113.62(12) . . ?
N1 C1 C6 126.73(12) . . ?
C6 C1 C2 119.64(12) . . ?
N2 C2 C1 113.44(12) . . ?
N2 C2 C3 126.91(12) . . ?
C3 C2 C1 119.64(12) . . ?
C2 C3 S2 123.19(10) . . ?
C4 C3 S2 117.21(10) . . ?
C4 C3 C2 119.49(12) . . ?
C3 C4 S3 116.28(10) . . ?
C3 C4 C5 120.79(12) . . ?
C5 C4 S3 122.87(10) . . ?
C4 C5 S4 123.46(10) . . ?
C6 C5 S4 115.78(10) . . ?
C6 C5 C4 120.74(12) . . ?
C1 C6 S5 122.56(10) . . ?
C5 C6 S5 117.81(10) . . ?
C5 C6 C1 119.63(12) . . ?
S3 C10 S2 116.13(8) . . ?
C11 C10 S2 122.37(10) . . ?
C11 C10 S3 121.50(10) . . ?
C10 C11 C12 120.06(13) . . ?
C10 C11 C13 120.60(12) . . ?
C13 C11 C12 119.33(12) . . ?
N3 C12 C11 177.81(16) . . ?
N4 C13 C11 177.88(16) . . ?
S5 C20 S4 116.87(7) . . ?
C21 C20 S4 122.05(10) . . ?
C21 C20 S5 121.09(10) . . ?
C20 C21 C22 121.78(12) . . ?
C20 C21 C23 120.02(12) . . ?
C22 C21 C23 118.17(12) . . ?
N5 C22 C21 179.16(17) . . ?
N6 C23 C21 178.26(15) . . ?
C32 C31 Cl1 118.19(11) . . ?
C36 C31 Cl1 119.50(11) . . ?
C36 C31 C32 122.30(14) . . ?
C31 C32 H32 120.7 . . ?
C31 C32 C33 118.56(13) . . ?
C33 C32 H32 120.7 . . ?
C32 C33 H33 119.8 . . ?
C32 C33 C34 120.40(13) . . ?
C34 C33 H33 119.8 . . ?
C33 C34 H34 120.0 . . ?
C33 C34 C35 119.93(14) . . ?
C35 C34 H34 120.0 . . ?
C34 C35 H35 119.8 . . ?
C36 C35 C34 120.48(14) . . ?
C36 C35 H35 119.8 . . ?
C31 C36 C35 118.33(13) . . ?
C31 C36 H36 120.8 . . ?
C35 C36 H36 120.8 . . ?

loop_
_geom_bond_atom_site_label_1
_geom_bond_atom_site_label_2
_geom_bond_distance
_geom_bond_site_symmetry_2
_geom_bond_publ_flag
S1 N1 1.6173(11) . ?
S1 N2 1.6205(11) . ?
S2 C3 1.7410(13) . ?
S2 C10 1.7334(13) . ?
S3 C4 1.7486(13) . ?
S3 C10 1.7324(13) . ?
S4 C5 1.7479(13) . ?
S4 C20 1.7274(13) . ?
S5 C6 1.7335(13) . ?
S5 C20 1.7239(13) . ?
N1 C1 1.3384(17) . ?
N2 C2 1.3397(17) . ?
N3 C12 1.143(2) . ?
N4 C13 1.148(2) . ?
N5 C22 1.144(2) . ?
N6 C23 1.151(2) . ?
C1 C2 1.4282(18) . ?
C1 C6 1.4196(18) . ?
C2 C3 1.4233(18) . ?
C3 C4 1.3708(18) . ?
C4 C5 1.4312(18) . ?
C5 C6 1.3714(18) . ?
C10 C11 1.3773(19) . ?
C11 C12 1.428(2) . ?
C11 C13 1.425(2) . ?
C20 C21 1.3825(18) . ?
C21 C22 1.4210(19) . ?
C21 C23 1.4222(19) . ?
Cl1 C31 1.7444(15) . ?
C31 C32 1.3869(19) . ?
C31 C36 1.385(2) . ?
C32 H32 0.9500 . ?
C32 C33 1.387(2) . ?
C33 H33 0.9500 . ?
C33 C34 1.390(2) . ?
C34 H34 0.9500 . ?
C34 C35 1.392(2) . ?
C35 H35 0.9500 . ?
C35 C36 1.390(2) . ?
C36 H36 0.9500 . ?

loop_
_geom_torsion_atom_site_label_1
_geom_torsion_atom_site_label_2
_geom_torsion_atom_site_label_3
_geom_torsion_atom_site_label_4
_geom_torsion
_geom_torsion_site_symmetry_1
_geom_torsion_site_symmetry_2
_geom_torsion_site_symmetry_3
_geom_torsion_site_symmetry_4
_geom_torsion_publ_flag
S1 N1 C1 C2 0.59(14) . . . . ?
S1 N1 C1 C6 -179.09(11) . . . . ?
S1 N2 C2 C1 0.01(14) . . . . ?
S1 N2 C2 C3 -178.61(11) . . . . ?
S2 C3 C4 S3 0.43(14) . . . . ?
S2 C3 C4 C5 177.91(10) . . . . ?
S2 C10 C11 C12 -2.09(19) . . . . ?
S2 C10 C11 C13 178.78(11) . . . . ?
S3 C4 C5 S4 -3.77(17) . . . . ?
S3 C4 C5 C6 174.93(10) . . . . ?
S3 C10 C11 C12 177.94(11) . . . . ?
S3 C10 C11 C13 -1.19(19) . . . . ?
S4 C5 C6 S5 0.17(14) . . . . ?
S4 C5 C6 C1 179.75(10) . . . . ?
S4 C20 C21 C22 0.2(2) . . . . ?
S4 C20 C21 C23 -177.75(11) . . . . ?
S5 C20 C21 C22 -179.96(11) . . . . ?
S5 C20 C21 C23 2.09(19) . . . . ?
N1 S1 N2 C2 0.30(10) . . . . ?
N1 C1 C2 N2 -0.41(17) . . . . ?
N1 C1 C2 C3 178.32(12) . . . . ?
N1 C1 C6 S5 0.4(2) . . . . ?
N1 C1 C6 C5 -179.15(12) . . . . ?
N2 S1 N1 C1 -0.53(10) . . . . ?
N2 C2 C3 S2 3.0(2) . . . . ?
N2 C2 C3 C4 179.14(13) . . . . ?
C1 C2 C3 S2 -175.53(10) . . . . ?
C1 C2 C3 C4 0.59(19) . . . . ?
C2 C1 C6 S5 -179.26(10) . . . . ?
C2 C1 C6 C5 1.18(19) . . . . ?
C2 C3 C4 S3 -175.92(10) . . . . ?
C2 C3 C4 C5 1.56(19) . . . . ?
C3 S2 C10 S3 -0.07(9) . . . . ?
C3 S2 C10 C11 179.96(12) . . . . ?
C3 C4 C5 S4 178.92(10) . . . . ?
C3 C4 C5 C6 -2.4(2) . . . . ?
C4 S3 C10 S2 0.24(9) . . . . ?
C4 S3 C10 C11 -179.78(12) . . . . ?
C4 C5 C6 S5 -178.62(10) . . . . ?
C4 C5 C6 C1 0.96(19) . . . . ?
C5 S4 C20 S5 0.92(9) . . . . ?
C5 S4 C20 C21 -179.24(12) . . . . ?
C6 S5 C20 S4 -0.84(9) . . . . ?
C6 S5 C20 C21 179.31(12) . . . . ?
C6 C1 C2 N2 179.29(11) . . . . ?
C6 C1 C2 C3 -1.97(19) . . . . ?
C10 S2 C3 C2 175.99(11) . . . . ?
C10 S2 C3 C4 -0.21(11) . . . . ?
C10 S3 C4 C3 -0.40(11) . . . . ?
C10 S3 C4 C5 -177.82(11) . . . . ?
C20 S4 C5 C4 178.12(11) . . . . ?
C20 S4 C5 C6 -0.63(11) . . . . ?
C20 S5 C6 C1 -179.18(11) . . . . ?
C20 S5 C6 C5 0.39(11) . . . . ?
Cl1 C31 C32 C33 178.29(10) . . . . ?
Cl1 C31 C36 C35 -178.16(11) . . . . ?
C31 C32 C33 C34 0.4(2) . . . . ?
C32 C31 C36 C35 0.7(2) . . . . ?
C32 C33 C34 C35 -0.4(2) . . . . ?
C33 C34 C35 C36 0.5(2) . . . . ?
C34 C35 C36 C31 -0.6(2) . . . . ?
C36 C31 C32 C33 -0.6(2) . . . . ?
